data_2226692
loop_
_publ_author_name
'Vennila, K. N.'
'Prabha, K.'
'Manoj, M.'
'Prasad, K. J. Rajendra'
'Velmurugan, D.'

_publ_section_title
;
 2-Chloro-7-methyl-12-phenyldibenzo[<i>b</i>,<i>g</i>][1,8]naphthyridin-11(6<i>H</i>)-one
;
_journal_coeditor_code SU2185
_journal_issue 7
_journal_name_full 'Acta Crystallographica Section E'
_journal_page_first o1823
_journal_paper_doi 10.1107/S160053681002430X
_journal_volume 66
_journal_year 2010
_chemical_formula_iupac 'C23 H15 Cl N2 O'
_chemical_formula_moiety 'C23 H15 Cl N2 O'
_chemical_formula_sum 'C23 H15 Cl N2 O'
_chemical_formula_weight 370.82
_chemical_name_common
;
9-Chloro-4-methyl-11-phenyl-5,6-diazatetracen-12(5<i>H</i>)-one
;
_chemical_name_systematic
;
2-Chloro-7-methyl-12-phenyldibenzo[<i>b</i>,<i>g</i>][1,8]naphthyridin-
11(6<i>H</i>)-one
;
_space_group_IT_number 2
_symmetry_cell_setting triclinic
_symmetry_space_group_name_Hall '-P 1'
_symmetry_space_group_name_H-M 'P -1'
_atom_sites_solution_hydrogens geom
_atom_sites_solution_primary direct
_atom_sites_solution_secondary difmap
_audit_creation_method SHELXL-97
_cell_angle_alpha 89.4460(10)
_cell_angle_beta 74.3620(10)
_cell_angle_gamma 77.6720(10)
_cell_formula_units_Z 2
_cell_length_a 8.2434(2)
_cell_length_b 8.5528(2)
_cell_length_c 13.0740(3)
_cell_measurement_reflns_used 5019
_cell_measurement_temperature 293(2)
_cell_measurement_theta_max 30.01
_cell_measurement_theta_min 1.62
_cell_volume 866.06(4)
_computing_cell_refinement 'SAINT (Bruker, 2007)'
_computing_data_collection 'APEX2 (Bruker, 2007)'
_computing_data_reduction 'SAINT (Bruker, 2007)'
_computing_molecular_graphics 'ORTEP-3 (Farrugia, 1997)'
_computing_publication_material 'SHELXL97 (Sheldrick, 2008) and PLATON (Spek, 2009)'
_computing_structure_refinement 'SHELXL97 (Sheldrick, 2008)'
_computing_structure_solution 'SHELXS97 (Sheldrick, 2008)'
_diffrn_ambient_temperature 293(2)
_diffrn_measured_fraction_theta_full 0.992
_diffrn_measured_fraction_theta_max 0.992
_diffrn_measurement_device_type 'Bruker SMART APEXII area-detector diffractometer'
_diffrn_measurement_method '\w and \f scans'
_diffrn_radiation_monochromator graphite
_diffrn_radiation_source 'fine-focus sealed tube'
_diffrn_radiation_type MoK\a
_diffrn_radiation_wavelength 0.71073
_diffrn_reflns_av_R_equivalents 0.0245
_diffrn_reflns_av_sigmaI/netI 0.0189
_diffrn_reflns_limit_h_max 11
_diffrn_reflns_limit_h_min -11
_diffrn_reflns_limit_k_max 12
_diffrn_reflns_limit_k_min -12
_diffrn_reflns_limit_l_max 18
_diffrn_reflns_limit_l_min -17
_diffrn_reflns_number 21083
_diffrn_reflns_theta_full 30.01
_diffrn_reflns_theta_max 30.01
_diffrn_reflns_theta_min 2.44
_diffrn_standards_decay_% 0
_diffrn_standards_number 0
_exptl_absorpt_coefficient_mu 0.236
_exptl_absorpt_correction_T_max 0.947
_exptl_absorpt_correction_T_min 0.943
_exptl_absorpt_correction_type multi-scan
_exptl_absorpt_process_details '(SADABS; Bruker, 2007)'
_exptl_crystal_colour 'pale yellow'
_exptl_crystal_density_diffrn 1.422
_exptl_crystal_density_method 'not measured'
_exptl_crystal_description block
_exptl_crystal_F_000 384
_exptl_crystal_size_max 0.25
_exptl_crystal_size_mid 0.24
_exptl_crystal_size_min 0.23
_refine_diff_density_max 0.365
_refine_diff_density_min -0.345
_refine_ls_extinction_method none
_refine_ls_goodness_of_fit_ref 0.996
_refine_ls_hydrogen_treatment constr
_refine_ls_matrix_type full
_refine_ls_number_parameters 245
_refine_ls_number_reflns 5019
_refine_ls_number_restraints 0
_refine_ls_restrained_S_all 0.996
_refine_ls_R_factor_all 0.0547
_refine_ls_R_factor_gt 0.0436
_refine_ls_shift/su_max 0.000
_refine_ls_shift/su_mean 0.000
_refine_ls_structure_factor_coef Fsqd
_refine_ls_weighting_details 'calc w=1/[\s^2^(Fo^2^)+(0.0812P)^2^+0.1735P] where P=(Fo^2^+2Fc^2^)/3'
_refine_ls_weighting_scheme calc
_refine_ls_wR_factor_gt 0.1260
_refine_ls_wR_factor_ref 0.1384
_reflns_number_gt 4047
_reflns_number_total 5019
_reflns_threshold_expression I>2sigma(I)
_cod_data_source_file su2185.cif
_cod_data_source_block I
_cod_database_code 2226692
_cod_database_fobs_code 2226692

loop_
_symmetry_equiv_pos_as_xyz
'x, y, z'
'-x, -y, -z'

loop_
_atom_site_type_symbol
_atom_site_label
_atom_site_fract_x
_atom_site_fract_y
_atom_site_fract_z
_atom_site_U_iso_or_equiv
_atom_site_adp_type
_atom_site_calc_flag
_atom_site_refinement_flags
_atom_site_occupancy
_atom_site_disorder_assembly
_atom_site_disorder_group
Cl Cl1 0.43107(6) 0.82442(6) 0.41605(3) 0.06692(16) Uani d . 1 . .
C C8 0.97978(14) 0.28540(13) 0.08976(9) 0.0295(2) Uani d . 1 . .
N N1 0.75659(13) 0.43848(12) 0.01596(8) 0.0347(2) Uani d . 1 . .
C C6 0.75767(14) 0.49589(13) 0.19809(9) 0.0321(2) Uani d . 1 . .
C C7 0.91173(14) 0.37615(13) 0.18528(9) 0.0303(2) Uani d . 1 . .
C C11 1.19508(14) 0.07433(13) -0.03719(9) 0.0318(2) Uani d . 1 . .
N N2 0.96411(13) 0.24442(12) -0.08970(8) 0.0349(2) Uani d . 1 . .
H H2 0.9104 0.2694 -0.1376 0.042 Uiso calc R 1 . .
C C5 0.68564(14) 0.52218(14) 0.11069(9) 0.0329(2) Uani d . 1 . .
C C9 0.89694(14) 0.32538(13) 0.00739(9) 0.0298(2) Uani d . 1 . .
O O1 1.18861(13) 0.08963(12) 0.14332(7) 0.0456(2) Uani d . 1 . .
C C16 1.17758(17) 0.05651(15) -0.22018(10) 0.0375(3) Uani d . 1 . .
C C12 1.12754(15) 0.14578(14) 0.07187(9) 0.0318(2) Uani d . 1 . .
C C10 1.11201(14) 0.12564(13) -0.11549(9) 0.0317(2) Uani d . 1 . .
C C15 1.32690(18) -0.06129(16) -0.24169(11) 0.0443(3) Uani d . 1 . .
H H15 1.3730 -0.1075 -0.3103 0.053 Uiso calc R 1 . .
C C19 1.15161(16) 0.40958(15) 0.25824(10) 0.0390(3) Uani d . 1 . .
H H19 1.1985 0.4551 0.1953 0.047 Uiso calc R 1 . .
C C18 0.99944(15) 0.35745(14) 0.27169(9) 0.0334(2) Uani d . 1 . .
C C13 1.34488(16) -0.04709(15) -0.06305(11) 0.0392(3) Uani d . 1 . .
H H13 1.3998 -0.0829 -0.0110 0.047 Uiso calc R 1 . .
C C1 0.67473(16) 0.59156(15) 0.29368(10) 0.0388(3) Uani d . 1 . .
H H1 0.7190 0.5754 0.3522 0.047 Uiso calc R 1 . .
C C4 0.53475(16) 0.64433(16) 0.12077(12) 0.0423(3) Uani d . 1 . .
H H4 0.4868 0.6619 0.0638 0.051 Uiso calc R 1 . .
C C23 0.92949(19) 0.29264(18) 0.36673(11) 0.0451(3) Uani d . 1 . .
H H23 0.8252 0.2611 0.3775 0.054 Uiso calc R 1 . .
C C17 1.0871(2) 0.11093(18) -0.30353(10) 0.0472(3) Uani d . 1 . .
H H17A 1.1601 0.0680 -0.3721 0.071 Uiso calc R 1 . .
H H17B 1.0616 0.2259 -0.3030 0.071 Uiso calc R 1 . .
H H17C 0.9815 0.0738 -0.2890 0.071 Uiso calc R 1 . .
C C2 0.53032(17) 0.70682(16) 0.29904(11) 0.0424(3) Uani d . 1 . .
C C20 1.23394(19) 0.39418(18) 0.33819(12) 0.0494(3) Uani d . 1 . .
H H20 1.3351 0.4308 0.3293 0.059 Uiso calc R 1 . .
C C21 1.1663(2) 0.3246(2) 0.43107(12) 0.0584(4) Uani d . 1 . .
H H21 1.2237 0.3114 0.4839 0.070 Uiso calc R 1 . .
C C14 1.41133(18) -0.11368(17) -0.16453(12) 0.0465(3) Uani d . 1 . .
H H14 1.5121 -0.1933 -0.1818 0.056 Uiso calc R 1 . .
C C22 1.0139(2) 0.2747(2) 0.44566(12) 0.0584(4) Uani d . 1 . .
H H22 0.9678 0.2288 0.5086 0.070 Uiso calc R 1 . .
C C3 0.45924(17) 0.73618(17) 0.21266(13) 0.0468(3) Uani d . 1 . .
H H3 0.3618 0.8174 0.2181 0.056 Uiso calc R 1 . .

loop_
_atom_site_aniso_label
_atom_site_aniso_U_11
_atom_site_aniso_U_22
_atom_site_aniso_U_33
_atom_site_aniso_U_12
_atom_site_aniso_U_13
_atom_site_aniso_U_23
Cl1 0.0572(2) 0.0680(3) 0.0571(2) 0.00139(19) 0.00421(18) -0.01642(19)
C8 0.0295(5) 0.0310(5) 0.0304(5) -0.0063(4) -0.0127(4) 0.0058(4)
N1 0.0342(5) 0.0353(5) 0.0368(5) -0.0039(4) -0.0166(4) 0.0056(4)
C6 0.0303(5) 0.0321(5) 0.0349(5) -0.0068(4) -0.0106(4) 0.0034(4)
C7 0.0309(5) 0.0330(5) 0.0305(5) -0.0087(4) -0.0130(4) 0.0063(4)
C11 0.0307(5) 0.0314(5) 0.0345(5) -0.0076(4) -0.0103(4) 0.0035(4)
N2 0.0372(5) 0.0389(5) 0.0299(5) -0.0033(4) -0.0155(4) 0.0034(4)
C5 0.0309(5) 0.0322(5) 0.0382(6) -0.0067(4) -0.0140(4) 0.0053(4)
C9 0.0318(5) 0.0313(5) 0.0298(5) -0.0080(4) -0.0133(4) 0.0066(4)
O1 0.0491(5) 0.0473(5) 0.0404(5) 0.0056(4) -0.0247(4) 0.0027(4)
C16 0.0418(6) 0.0399(6) 0.0325(6) -0.0139(5) -0.0091(5) 0.0031(4)
C12 0.0315(5) 0.0326(5) 0.0340(5) -0.0059(4) -0.0143(4) 0.0053(4)
C10 0.0320(5) 0.0317(5) 0.0324(5) -0.0092(4) -0.0091(4) 0.0041(4)
C15 0.0437(7) 0.0443(7) 0.0405(6) -0.0096(5) -0.0038(5) -0.0056(5)
C19 0.0381(6) 0.0406(6) 0.0405(6) -0.0065(5) -0.0159(5) 0.0020(5)
C18 0.0359(5) 0.0350(5) 0.0305(5) -0.0035(4) -0.0144(4) 0.0003(4)
C13 0.0341(6) 0.0363(6) 0.0474(7) -0.0034(4) -0.0147(5) 0.0014(5)
C1 0.0369(6) 0.0410(6) 0.0377(6) -0.0077(5) -0.0092(5) -0.0008(5)
C4 0.0352(6) 0.0403(6) 0.0525(7) -0.0018(5) -0.0190(5) 0.0055(5)
C23 0.0489(7) 0.0552(8) 0.0357(6) -0.0156(6) -0.0161(5) 0.0082(5)
C17 0.0581(8) 0.0523(7) 0.0315(6) -0.0100(6) -0.0144(6) 0.0013(5)
C2 0.0353(6) 0.0403(6) 0.0466(7) -0.0070(5) -0.0033(5) -0.0034(5)
C20 0.0447(7) 0.0542(8) 0.0553(8) -0.0081(6) -0.0259(6) -0.0069(6)
C21 0.0677(10) 0.0708(10) 0.0445(8) -0.0060(8) -0.0353(7) -0.0027(7)
C14 0.0369(6) 0.0438(7) 0.0534(8) -0.0012(5) -0.0088(6) -0.0056(6)
C22 0.0709(10) 0.0748(11) 0.0352(7) -0.0160(8) -0.0242(7) 0.0126(7)
C3 0.0319(6) 0.0414(7) 0.0624(9) -0.0008(5) -0.0106(6) 0.0006(6)

loop_
_atom_type_symbol
_atom_type_description
_atom_type_scat_dispersion_real
_atom_type_scat_dispersion_imag
_atom_type_scat_source
C C 0.0033 0.0016 'International Tables Vol C Tables 4.2.6.8 and 6.1.1.4'
H H 0.0000 0.0000 'International Tables Vol C Tables 4.2.6.8 and 6.1.1.4'
N N 0.0061 0.0033 'International Tables Vol C Tables 4.2.6.8 and 6.1.1.4'
O O 0.0106 0.0060 'International Tables Vol C Tables 4.2.6.8 and 6.1.1.4'
Cl Cl 0.1484 0.1585 'International Tables Vol C Tables 4.2.6.8 and 6.1.1.4'

loop_
_geom_angle_atom_site_label_1
_geom_angle_atom_site_label_2
_geom_angle_atom_site_label_3
_geom_angle_site_symmetry_1
_geom_angle_site_symmetry_3
_geom_angle
_geom_angle_publ_flag
C7 C8 C9 . . 117.71(10) ?
C7 C8 C12 . . 123.22(9) ?
C9 C8 C12 . . 119.00(10) ?
C9 N1 C5 . . 117.25(10) ?
C5 C6 C1 . . 118.78(10) ?
C5 C6 C7 . . 118.27(10) ?
C1 C6 C7 . . 122.95(10) ?
C8 C7 C6 . . 118.53(10) ?
C8 C7 C18 . . 122.12(10) ?
C6 C7 C18 . . 119.28(10) ?
C10 C11 C13 . . 119.38(11) ?
C10 C11 C12 . . 121.14(10) ?
C13 C11 C12 . . 119.48(11) ?
C9 N2 C10 . . 124.08(10) ?
C9 N2 H2 . . 118.0 ?
C10 N2 H2 . . 118.0 ?
N1 C5 C6 . . 123.07(10) ?
N1 C5 C4 . . 117.74(11) ?
C6 C5 C4 . . 119.16(11) ?
N1 C9 N2 . . 115.15(10) ?
N1 C9 C8 . . 125.05(10) ?
N2 C9 C8 . . 119.80(10) ?
C15 C16 C10 . . 117.34(11) ?
C15 C16 C17 . . 122.02(12) ?
C10 C16 C17 . . 120.64(11) ?
O1 C12 C11 . . 121.25(11) ?
O1 C12 C8 . . 122.72(11) ?
C11 C12 C8 . . 116.02(9) ?
N2 C10 C11 . . 119.27(10) ?
N2 C10 C16 . . 119.86(11) ?
C11 C10 C16 . . 120.87(11) ?
C16 C15 C14 . . 122.47(12) ?
C16 C15 H15 . . 118.8 ?
C14 C15 H15 . . 118.8 ?
C20 C19 C18 . . 120.20(13) ?
C20 C19 H19 . . 119.9 ?
C18 C19 H19 . . 119.9 ?
C23 C18 C19 . . 119.24(11) ?
C23 C18 C7 . . 121.22(11) ?
C19 C18 C7 . . 119.52(10) ?
C14 C13 C11 . . 120.42(12) ?
C14 C13 H13 . . 119.8 ?
C11 C13 H13 . . 119.8 ?
C2 C1 C6 . . 119.61(12) ?
C2 C1 H1 . . 120.2 ?
C6 C1 H1 . . 120.2 ?
C3 C4 C5 . . 120.95(12) ?
C3 C4 H4 . . 119.5 ?
C5 C4 H4 . . 119.5 ?
C22 C23 C18 . . 120.35(13) ?
C22 C23 H23 . . 119.8 ?
C18 C23 H23 . . 119.8 ?
C16 C17 H17A . . 109.5 ?
C16 C17 H17B . . 109.5 ?
H17A C17 H17B . . 109.5 ?
C16 C17 H17C . . 109.5 ?
H17A C17 H17C . . 109.5 ?
H17B C17 H17C . . 109.5 ?
C1 C2 C3 . . 122.28(12) ?
C1 C2 Cl1 . . 119.20(11) ?
C3 C2 Cl1 . . 118.51(10) ?
C21 C20 C19 . . 120.08(13) ?
C21 C20 H20 . . 120.0 ?
C19 C20 H20 . . 120.0 ?
C22 C21 C20 . . 120.06(13) ?
C22 C21 H21 . . 120.0 ?
C20 C21 H21 . . 120.0 ?
C13 C14 C15 . . 119.50(12) ?
C13 C14 H14 . . 120.3 ?
C15 C14 H14 . . 120.3 ?
C21 C22 C23 . . 120.02(14) ?
C21 C22 H22 . . 120.0 ?
C23 C22 H22 . . 120.0 ?
C4 C3 C2 . . 119.20(12) ?
C4 C3 H3 . . 120.4 ?
C2 C3 H3 . . 120.4 ?

loop_
_geom_bond_atom_site_label_1
_geom_bond_atom_site_label_2
_geom_bond_site_symmetry_2
_geom_bond_distance
_geom_bond_publ_flag
Cl1 C2 . 1.7392(14) ?
C8 C7 . 1.3899(15) ?
C8 C9 . 1.4256(14) ?
C8 C12 . 1.4816(15) ?
N1 C9 . 1.3196(14) ?
N1 C5 . 1.3551(15) ?
C6 C5 . 1.4187(16) ?
C6 C1 . 1.4210(16) ?
C6 C7 . 1.4223(15) ?
C7 C18 . 1.4873(15) ?
C11 C10 . 1.3965(16) ?
C11 C13 . 1.3971(16) ?
C11 C12 . 1.4697(16) ?
N2 C9 . 1.3681(15) ?
N2 C10 . 1.3741(15) ?
N2 H2 . 0.8600 ?
C5 C4 . 1.4197(16) ?
O1 C12 . 1.2240(14) ?
C16 C15 . 1.3780(18) ?
C16 C10 . 1.4126(16) ?
C16 C17 . 1.4970(18) ?
C15 C14 . 1.393(2) ?
C15 H15 . 0.9300 ?
C19 C20 . 1.3828(18) ?
C19 C18 . 1.3863(17) ?
C19 H19 . 0.9300 ?
C18 C23 . 1.3859(18) ?
C13 C14 . 1.3690(19) ?
C13 H13 . 0.9300 ?
C1 C2 . 1.3598(18) ?
C1 H1 . 0.9300 ?
C4 C3 . 1.362(2) ?
C4 H4 . 0.9300 ?
C23 C22 . 1.3824(19) ?
C23 H23 . 0.9300 ?
C17 H17A . 0.9600 ?
C17 H17B . 0.9600 ?
C17 H17C . 0.9600 ?
C2 C3 . 1.404(2) ?
C20 C21 . 1.379(2) ?
C20 H20 . 0.9300 ?
C21 C22 . 1.376(2) ?
C21 H21 . 0.9300 ?
C14 H14 . 0.9300 ?
C22 H22 . 0.9300 ?
C3 H3 . 0.9300 ?

loop_
_geom_torsion_atom_site_label_1
_geom_torsion_atom_site_label_2
_geom_torsion_atom_site_label_3
_geom_torsion_atom_site_label_4
_geom_torsion_site_symmetry_1
_geom_torsion_site_symmetry_2
_geom_torsion_site_symmetry_3
_geom_torsion_site_symmetry_4
_geom_torsion
_geom_torsion_publ_flag
C9 C8 C7 C6 . . . . 4.14(15) ?
C12 C8 C7 C6 . . . . -172.83(10) ?
C9 C8 C7 C18 . . . . -172.72(10) ?
C12 C8 C7 C18 . . . . 10.31(17) ?
C5 C6 C7 C8 . . . . -3.06(16) ?
C1 C6 C7 C8 . . . . 177.96(10) ?
C5 C6 C7 C18 . . . . 173.90(10) ?
C1 C6 C7 C18 . . . . -5.09(17) ?
C9 N1 C5 C6 . . . . 1.61(17) ?
C9 N1 C5 C4 . . . . 179.91(10) ?
C1 C6 C5 N1 . . . . 179.14(11) ?
C7 C6 C5 N1 . . . . 0.11(17) ?
C1 C6 C5 C4 . . . . 0.86(17) ?
C7 C6 C5 C4 . . . . -178.16(10) ?
C5 N1 C9 N2 . . . . -179.86(10) ?
C5 N1 C9 C8 . . . . -0.39(17) ?
C10 N2 C9 N1 . . . . 178.18(10) ?
C10 N2 C9 C8 . . . . -1.32(17) ?
C7 C8 C9 N1 . . . . -2.55(17) ?
C12 C8 C9 N1 . . . . 174.55(10) ?
C7 C8 C9 N2 . . . . 176.90(10) ?
C12 C8 C9 N2 . . . . -6.00(16) ?
C10 C11 C12 O1 . . . . 171.91(11) ?
C13 C11 C12 O1 . . . . -8.05(17) ?
C10 C11 C12 C8 . . . . -6.49(16) ?
C13 C11 C12 C8 . . . . 173.55(10) ?
C7 C8 C12 O1 . . . . 8.09(18) ?
C9 C8 C12 O1 . . . . -168.84(11) ?
C7 C8 C12 C11 . . . . -173.54(10) ?
C9 C8 C12 C11 . . . . 9.53(15) ?
C9 N2 C10 C11 . . . . 4.61(17) ?
C9 N2 C10 C16 . . . . -175.71(10) ?
C13 C11 C10 N2 . . . . 179.62(11) ?
C12 C11 C10 N2 . . . . -0.34(17) ?
C13 C11 C10 C16 . . . . -0.06(17) ?
C12 C11 C10 C16 . . . . 179.99(10) ?
C15 C16 C10 N2 . . . . 179.56(11) ?
C17 C16 C10 N2 . . . . -0.24(17) ?
C15 C16 C10 C11 . . . . -0.77(17) ?
C17 C16 C10 C11 . . . . 179.43(11) ?
C10 C16 C15 C14 . . . . 0.73(19) ?
C17 C16 C15 C14 . . . . -179.47(13) ?
C20 C19 C18 C23 . . . . 1.18(19) ?
C20 C19 C18 C7 . . . . 179.49(12) ?
C8 C7 C18 C23 . . . . -111.25(14) ?
C6 C7 C18 C23 . . . . 71.91(15) ?
C8 C7 C18 C19 . . . . 70.48(15) ?
C6 C7 C18 C19 . . . . -106.37(13) ?
C10 C11 C13 C14 . . . . 0.97(19) ?
C12 C11 C13 C14 . . . . -179.07(11) ?
C5 C6 C1 C2 . . . . -0.80(18) ?
C7 C6 C1 C2 . . . . 178.18(11) ?
N1 C5 C4 C3 . . . . -178.17(12) ?
C6 C5 C4 C3 . . . . 0.19(19) ?
C19 C18 C23 C22 . . . . -2.4(2) ?
C7 C18 C23 C22 . . . . 179.30(13) ?
C6 C1 C2 C3 . . . . -0.3(2) ?
C6 C1 C2 Cl1 . . . . -179.41(9) ?
C18 C19 C20 C21 . . . . 1.0(2) ?
C19 C20 C21 C22 . . . . -1.9(2) ?
C11 C13 C14 C15 . . . . -1.0(2) ?
C16 C15 C14 C13 . . . . 0.2(2) ?
C20 C21 C22 C23 . . . . 0.7(3) ?
C18 C23 C22 C21 . . . . 1.5(2) ?
C5 C4 C3 C2 . . . . -1.3(2) ?
C1 C2 C3 C4 . . . . 1.4(2) ?
Cl1 C2 C3 C4 . . . . -179.52(11) ?

loop_
_cod_related_entry_id
_cod_related_entry_database
_cod_related_entry_code
1 ChemSpider 24745398
